data_1513183
loop_
_publ_author_name
'Saugata Konar'
'Atanu Jana'
'Kinsuk Das'
'Sangita Ray'
'James A. Golen'
'Arnold L. Rheingold'
'Susanta Kumar Kar'

_publ_section_title
;
 A rare pentanuclear cadmium(II) complex and two new mononuclear zinc(II)
 complexes of pyrazole derived ditopic ligands - Synthesis, crystal
 structures and spectral studies
;
_journal_name_full
;
Inorganica Chimica Acta
;
_journal_page_first 144
_journal_page_last 151
_journal_paper_doi 10.1016/j.ica.2012.12.003
_journal_volume 397
_journal_year 2013
_chemical_formula_sum 'C68 H76.75 Cd5 Cl4 N36 O29.5'
_chemical_formula_weight 2574.20
_space_group_IT_number 5
_symmetry_cell_setting monoclinic
_symmetry_space_group_name_Hall 'C 2y'
_symmetry_space_group_name_H-M 'C 1 2 1'
_atom_sites_solution_hydrogens geom
_atom_sites_solution_primary direct
_atom_sites_solution_secondary difmap
_cell_angle_alpha 90.00
_cell_angle_beta 106.948(6)
_cell_angle_gamma 90.00
_cell_formula_units_Z 4
_cell_length_a 45.815(12)
_cell_length_b 13.880(3)
_cell_length_c 16.375(4)
_cell_measurement_reflns_used 9694
_cell_measurement_temperature 100(2)
_cell_measurement_theta_max 27.91
_cell_measurement_theta_min 2.49
_cell_volume 9961(4)
_computing_cell_refinement 'Bruker SMART'
_computing_data_collection 'Bruker SMART'
_computing_data_reduction 'Bruker SAINT'
_computing_molecular_graphics 'Bruker SHELXTL'
_computing_publication_material 'Bruker SHELXTL'
_computing_structure_refinement 'SHELXL-97 (Sheldrick, 1997)'
_computing_structure_solution 'SHELXS-97 (Sheldrick, 1990)'
_diffrn_ambient_temperature 100(2)
_diffrn_measured_fraction_theta_full 1.000
_diffrn_measured_fraction_theta_max 0.945
_diffrn_measurement_device_type 'CCD area detector'
_diffrn_measurement_method 'phi and omega scans'
_diffrn_radiation_monochromator graphite
_diffrn_radiation_source 'fine-focus sealed tube'
_diffrn_radiation_type MoK\a
_diffrn_radiation_wavelength 0.71073
_diffrn_reflns_av_R_equivalents 0.0505
_diffrn_reflns_av_sigmaI/netI 0.0672
_diffrn_reflns_limit_h_max 59
_diffrn_reflns_limit_h_min -55
_diffrn_reflns_limit_k_max 17
_diffrn_reflns_limit_k_min -18
_diffrn_reflns_limit_l_max 21
_diffrn_reflns_limit_l_min -21
_diffrn_reflns_number 73129
_diffrn_reflns_theta_full 25.00
_diffrn_reflns_theta_max 28.23
_diffrn_reflns_theta_min 1.30
_exptl_absorpt_coefficient_mu 1.249
_exptl_absorpt_correction_T_max 0.8853
_exptl_absorpt_correction_T_min 0.7536
_exptl_absorpt_correction_type multi-scan
_exptl_absorpt_process_details sadabs
_exptl_crystal_colour yellow
_exptl_crystal_density_diffrn 1.717
_exptl_crystal_density_method 'not measured'
_exptl_crystal_description BLOCK
_exptl_crystal_F_000 5123
_exptl_crystal_size_max 0.24
_exptl_crystal_size_mid 0.15
_exptl_crystal_size_min 0.10
_refine_diff_density_max 3.393
_refine_diff_density_min -1.461
_refine_diff_density_rms 0.172
_refine_ls_abs_structure_details 'Flack H D (1983), Acta Cryst. A39, 876-881'
_refine_ls_abs_structure_Flack 0.06(3)
_refine_ls_extinction_method none
_refine_ls_goodness_of_fit_ref 1.113
_refine_ls_hydrogen_treatment constr
_refine_ls_matrix_type full
_refine_ls_number_parameters 1220
_refine_ls_number_reflns 22359
_refine_ls_number_restraints 61
_refine_ls_restrained_S_all 1.179
_refine_ls_R_factor_all 0.0801
_refine_ls_R_factor_gt 0.0658
_refine_ls_shift/su_max 0.013
_refine_ls_shift/su_mean 0.000
_refine_ls_structure_factor_coef Fsqd
_refine_ls_weighting_details 'calc w=1/[\s^2^(Fo^2^)+(0.0984P)^2^+43.7726P] where P=(Fo^2^+2Fc^2^)/3'
_refine_ls_weighting_scheme calc
_refine_ls_wR_factor_gt 0.1725
_refine_ls_wR_factor_ref 0.1865
_reflns_number_gt 18586
_reflns_number_total 22359
_reflns_threshold_expression >2sigma(I)
_cod_data_source_file ICA-2013-397-144-151-1.cif
_cod_data_source_block skkar32a
_cod_original_sg_symbol_H-M C2
_cod_original_formula_sum 'C68 H76.75 Cd5 Cl4 N36 O29.50'
_cod_database_code 1513183

loop_
_symmetry_equiv_pos_as_xyz
'x, y, z'
'-x, y, -z'
'x+1/2, y+1/2, z'
'-x+1/2, y+1/2, -z'

loop_
_atom_site_label
_atom_site_type_symbol
_atom_site_fract_x
_atom_site_fract_y
_atom_site_fract_z
_atom_site_U_iso_or_equiv
_atom_site_adp_type
_atom_site_occupancy
_atom_site_symmetry_multiplicity
_atom_site_calc_flag
_atom_site_refinement_flags
_atom_site_disorder_assembly
_atom_site_disorder_group
Cd1 Cd 0.427333(14) 0.44779(5) 0.34926(4) 0.02971(15) Uani 1 1 d . . .
Cd2 Cd 0.365025(15) 0.45279(5) 0.48954(4) 0.03056(15) Uani 1 1 d . . .
Cd3 Cd 0.346835(13) 0.66080(5) 0.29551(4) 0.02683(14) Uani 1 1 d . . .
Cd4 Cd 0.328605(14) 0.31352(5) 0.26434(4) 0.02776(15) Uani 1 1 d . . .
Cd5 Cd 0.364981(14) 0.48783(5) 0.11280(4) 0.02829(15) Uani 1 1 d . . .
Cl1 Cl 0.30964(8) 0.4121(3) 0.8166(3) 0.0680(10) Uani 1 1 d . . .
Cl2 Cl 0.17293(13) 0.5188(5) 0.2899(4) 0.139(3) Uani 1 1 d D . .
Cl3 Cl 0.48039(10) 0.9444(3) 0.6187(4) 0.0892(15) Uani 1 1 d D . .
Cl4 Cl 0.41932(12) 0.4424(4) 0.8450(3) 0.112(2) Uani 1 1 d D . .
O1 O 0.40108(14) 0.5200(5) 0.4349(4) 0.0330(15) Uani 1 1 d . . .
O1S O 0.4059(2) 0.9216(6) 0.1551(6) 0.059(2) Uani 1 1 d . . .
O2 O 0.39563(13) 0.3918(5) 0.2207(4) 0.0306(14) Uani 1 1 d . . .
O2S O 0.3527(3) 0.6780(13) 0.8828(9) 0.125(6) Uani 1 1 d . . .
O3 O 0.33314(13) 0.5417(5) 0.3772(4) 0.0292(13) Uani 1 1 d . . .
O3S O 0.4734(2) 0.1878(9) 0.1739(7) 0.080(3) Uani 1 1 d . . .
O4 O 0.36487(14) 0.3330(4) 0.3945(4) 0.0274(13) Uani 1 1 d . . .
O4S O 0.3305(4) 0.2610(14) 0.6567(12) 0.057(4) Uiso 0.50 1 d P . .
O5 O 0.32777(12) 0.4442(5) 0.1764(4) 0.0284(13) Uani 1 1 d . . .
O5S O 0.3268(3) 0.6321(12) 0.7036(10) 0.044(3) Uiso 0.50 1 d P . .
O6 O 0.37862(13) 0.6061(5) 0.2168(4) 0.0293(14) Uani 1 1 d . . .
O6S O 0.4694(4) 0.2143(16) 0.9972(14) 0.068(5) Uiso 0.50 1 d P . .
O7 O 0.3363(2) 0.4619(9) 0.8701(8) 0.084(3) Uani 1 1 d . . .
O7S O 0.4556(5) 0.0167(16) 0.9549(14) 0.072(5) Uiso 0.50 1 d P . .
O8 O 0.2846(3) 0.4147(10) 0.8520(11) 0.118(6) Uani 1 1 d . . .
O8S O 0.4047(6) 0.931(2) -0.0107(18) 0.101(8) Uiso 0.50 1 d P . .
O9 O 0.3165(3) 0.3178(9) 0.8111(8) 0.091(4) Uani 1 1 d . . .
O10 O 0.3028(3) 0.4563(15) 0.7344(8) 0.135(7) Uani 1 1 d . . .
O11 O 0.1562(4) 0.5723(15) 0.3151(14) 0.090(2) Uiso 0.509(8) 1 d PD A 3
O12 O 0.1968(4) 0.6033(13) 0.3252(14) 0.090(2) Uiso 0.509(8) 1 d PD A 3
O13 O 0.1797(6) 0.5415(19) 0.2224(10) 0.090(2) Uiso 0.509(8) 1 d PD A 3
O14 O 0.1915(4) 0.4704(14) 0.3440(13) 0.090(2) Uiso 0.509(8) 1 d PD A 3
O11A O 0.1429(3) 0.5140(17) 0.2635(14) 0.090(2) Uiso 0.491(8) 1 d PD A 4
O12A O 0.1793(5) 0.5509(16) 0.3609(10) 0.090(2) Uiso 0.491(8) 1 d PD A 4
O13A O 0.1827(6) 0.5548(19) 0.2349(14) 0.090(2) Uiso 0.491(8) 1 d PD A 4
O14A O 0.1787(5) 0.4243(11) 0.2941(15) 0.090(2) Uiso 0.491(8) 1 d PD A 4
O15 O 0.4795(4) 0.8705(12) 0.6645(13) 0.081(2) Uiso 0.509(8) 1 d PD A 1
O15A O 0.4720(5) 0.8549(11) 0.5754(13) 0.081(2) Uiso 0.491(8) 1 d PD A 2
O16 O 0.4602(4) 0.9663(17) 0.5690(11) 0.081(2) Uiso 0.509(8) 1 d PD A 1
O16A O 0.4591(4) 0.9821(16) 0.5426(11) 0.081(2) Uiso 0.491(8) 1 d PD A 2
O17 O 0.4846(4) 1.0134(13) 0.6822(12) 0.081(2) Uiso 0.509(8) 1 d PD A 1
O17A O 0.4666(4) 0.9446(17) 0.6626(11) 0.081(2) Uiso 0.491(8) 1 d PD A 2
O18 O 0.5081(4) 0.949(2) 0.6142(16) 0.081(2) Uiso 0.509(8) 1 d PD A 1
O18A O 0.5038(4) 0.956(2) 0.6021(16) 0.081(2) Uiso 0.491(8) 1 d PD A 2
O19 O 0.4370(4) 0.4397(16) 0.8045(12) 0.120(3) Uiso 0.608(14) 1 d PD B 5
O20 O 0.4085(4) 0.5264(9) 0.8431(13) 0.120(3) Uiso 0.608(14) 1 d PD B 5
O21 O 0.3969(4) 0.3873(13) 0.8141(13) 0.120(3) Uiso 0.608(14) 1 d PD B 5
O22 O 0.4295(4) 0.4211(15) 0.9205(7) 0.120(3) Uiso 0.608(14) 1 d PD B 5
O19A O 0.4266(7) 0.3479(11) 0.8575(19) 0.120(3) Uiso 0.392(14) 1 d PD B 6
O20A O 0.4309(6) 0.451(2) 0.7791(14) 0.120(3) Uiso 0.392(14) 1 d PD B 6
O21A O 0.3909(4) 0.417(2) 0.7905(15) 0.120(3) Uiso 0.392(14) 1 d PD B 6
O22A O 0.4078(6) 0.446(2) 0.9115(12) 0.120(3) Uiso 0.392(14) 1 d PD B 6
N1 N 0.46053(17) 0.5111(6) 0.2618(6) 0.0364(19) Uani 1 1 d . . .
N2 N 0.44822(19) 0.5895(7) 0.3967(6) 0.039(2) Uani 1 1 d . . .
N3 N 0.44060(18) 0.6349(6) 0.4633(5) 0.0348(18) Uani 1 1 d . . .
N4 N 0.3859(2) 0.5807(7) 0.5736(6) 0.045(2) Uani 1 1 d . . .
N5 N 0.3813(3) 0.6309(8) 0.6417(7) 0.060(3) Uani 1 1 d . . .
H5A H 0.3677 0.6160 0.6681 0.072 Uiso 1 1 calc R . .
N6 N 0.4802(2) 0.7204(7) 0.3991(6) 0.044(2) Uani 1 1 d . . .
H6A H 0.4741 0.7489 0.4391 0.053 Uiso 1 1 calc R . .
H6B H 0.4939 0.7483 0.3789 0.053 Uiso 1 1 calc R . .
N7 N 0.4568(2) 0.3684(8) 0.4842(7) 0.048(2) Uani 1 1 d . . .
N8 N 0.43521(17) 0.2903(6) 0.3294(6) 0.0359(19) Uani 1 1 d . . .
N9 N 0.42567(17) 0.2544(6) 0.2474(6) 0.0350(19) Uani 1 1 d . . .
N10 N 0.37674(19) 0.3504(7) 0.0536(6) 0.039(2) Uani 1 1 d . . .
N11 N 0.3715(2) 0.3104(7) -0.0245(6) 0.045(2) Uani 1 1 d . . .
H11D H 0.3605 0.3383 -0.0717 0.054 Uiso 1 1 calc R . .
N12 N 0.4518(2) 0.1364(7) 0.3763(7) 0.055(3) Uani 1 1 d . . .
H12A H 0.4446 0.1127 0.3244 0.066 Uiso 1 1 calc R . .
H12B H 0.4610 0.0982 0.4190 0.066 Uiso 1 1 calc R . .
N13 N 0.31857(18) 0.7531(6) 0.1635(5) 0.0349(18) Uani 1 1 d . . .
N14 N 0.29605(15) 0.6596(7) 0.2727(5) 0.0308(16) Uani 1 1 d . . .
N15 N 0.28413(17) 0.6092(6) 0.3285(6) 0.0331(18) Uani 1 1 d . . .
N16 N 0.3165(2) 0.4419(6) 0.4974(6) 0.040(2) Uani 1 1 d . . .
N17 N 0.3008(2) 0.3960(7) 0.5448(7) 0.049(3) Uani 1 1 d . . .
H17A H 0.3093 0.3558 0.5866 0.059 Uiso 1 1 calc R . .
N18 N 0.24724(19) 0.7256(7) 0.2194(6) 0.045(2) Uani 1 1 d . . .
H18A H 0.2404 0.6916 0.2553 0.054 Uiso 1 1 calc R . .
H18B H 0.2349 0.7650 0.1832 0.054 Uiso 1 1 calc R . .
N19 N 0.32557(18) 0.2143(6) 0.1352(6) 0.0374(19) Uani 1 1 d . . .
N20 N 0.35832(16) 0.1824(5) 0.2962(5) 0.0262(16) Uani 1 1 d . . .
N21 N 0.37524(16) 0.1669(6) 0.3818(5) 0.0274(15) Uani 1 1 d . . .
N22 N 0.3891(2) 0.3201(7) 0.5642(6) 0.040(2) Uani 1 1 d . . .
N23 N 0.4019(2) 0.2935(7) 0.6463(5) 0.041(2) Uani 1 1 d . . .
H23A H 0.4039 0.3318 0.6904 0.050 Uiso 1 1 calc R . .
N24 N 0.3784(2) 0.0388(6) 0.2644(6) 0.040(2) Uani 1 1 d . . .
H24A H 0.3894 0.0308 0.3179 0.048 Uiso 1 1 calc R . .
H24B H 0.3793 -0.0041 0.2256 0.048 Uiso 1 1 calc R . .
N25 N 0.29449(19) 0.2480(6) 0.3478(6) 0.0362(19) Uani 1 1 d . . .
N26 N 0.28228(15) 0.3800(5) 0.2237(5) 0.0243(15) Uani 1 1 d . . .
N27 N 0.27557(15) 0.4467(6) 0.1580(5) 0.0257(14) Uani 1 1 d . . .
N28 N 0.32016(17) 0.5509(6) 0.0350(5) 0.0338(18) Uani 1 1 d . . .
N29 N 0.3095(2) 0.6044(7) -0.0365(6) 0.039(2) Uani 1 1 d . . .
H29A H 0.3210 0.6281 -0.0662 0.047 Uiso 1 1 calc R . .
N30 N 0.23321(18) 0.4064(7) 0.2322(6) 0.039(2) Uani 1 1 d . . .
H30A H 0.2299 0.4501 0.1916 0.047 Uiso 1 1 calc R . .
H30B H 0.2188 0.3926 0.2559 0.047 Uiso 1 1 calc R . .
N31 N 0.35512(18) 0.7683(6) 0.4196(5) 0.0344(18) Uani 1 1 d . . .
N32 N 0.38733(17) 0.7620(6) 0.3095(5) 0.0309(17) Uani 1 1 d . . .
N33 N 0.40414(16) 0.7522(6) 0.2517(5) 0.0282(16) Uani 1 1 d . . .
N34 N 0.40086(17) 0.5875(7) 0.0823(6) 0.0354(19) Uani 1 1 d . . .
N35 N 0.4176(2) 0.5925(8) 0.0266(6) 0.051(3) Uani 1 1 d . . .
H35A H 0.4157 0.5524 -0.0162 0.061 Uiso 1 1 calc R . .
N36 N 0.4216(2) 0.8775(7) 0.3818(6) 0.041(2) Uani 1 1 d . . .
H36A H 0.4327 0.8731 0.3463 0.049 Uiso 1 1 calc R . .
H36B H 0.4268 0.9180 0.4250 0.049 Uiso 1 1 calc R . .
C1 C 0.4672(2) 0.4706(8) 0.1953(7) 0.040(2) Uani 1 1 d . . .
H1 H 0.4553 0.4165 0.1695 0.048 Uiso 1 1 calc R . .
C2 C 0.4897(3) 0.5010(10) 0.1612(9) 0.056(3) Uani 1 1 d . . .
H2 H 0.4924 0.4715 0.1115 0.067 Uiso 1 1 calc R . .
C3 C 0.5085(2) 0.5756(9) 0.2014(9) 0.050(3) Uani 1 1 d . . .
H3 H 0.5251 0.5962 0.1822 0.060 Uiso 1 1 calc R . .
C4 C 0.5020(2) 0.6207(9) 0.2722(8) 0.049(3) Uani 1 1 d . . .
H4 H 0.5141 0.6734 0.3002 0.059 Uiso 1 1 calc R . .
C5 C 0.4780(2) 0.5876(8) 0.3001(7) 0.035(2) Uani 1 1 d . . .
C6 C 0.4687(2) 0.6342(7) 0.3688(7) 0.035(2) Uani 1 1 d . . .
C7 C 0.4173(2) 0.5912(7) 0.4781(6) 0.032(2) Uani 1 1 d . . .
C8 C 0.4076(2) 0.6267(7) 0.5505(6) 0.032(2) Uani 1 1 d . . .
C9 C 0.4176(2) 0.7056(9) 0.6051(7) 0.045(3) Uani 1 1 d . . .
H9 H 0.4331 0.7501 0.6027 0.054 Uiso 1 1 calc R . .
C10 C 0.4010(3) 0.7071(9) 0.6619(9) 0.053(3) Uani 1 1 d . . .
C11 C 0.4006(3) 0.7745(11) 0.7342(10) 0.073(4) Uani 1 1 d . . .
H11A H 0.3795 0.7846 0.7347 0.109 Uiso 1 1 calc R . .
H11B H 0.4096 0.8364 0.7261 0.109 Uiso 1 1 calc R . .
H11C H 0.4124 0.7462 0.7887 0.109 Uiso 1 1 calc R . .
C12 C 0.4661(3) 0.4132(11) 0.5624(8) 0.056(3) Uani 1 1 d . . .
H12 H 0.4643 0.4812 0.5653 0.068 Uiso 1 1 calc R . .
C13 C 0.4778(3) 0.3622(12) 0.6362(9) 0.057(3) Uani 1 1 d . . .
H13 H 0.4837 0.3942 0.6898 0.068 Uiso 1 1 calc R . .
C14 C 0.4810(3) 0.2603(13) 0.6317(10) 0.066(4) Uani 1 1 d . . .
H14 H 0.4894 0.2237 0.6821 0.079 Uiso 1 1 calc R . .
C15 C 0.4716(2) 0.2143(10) 0.5506(9) 0.058(4) Uani 1 1 d . . .
H15 H 0.4735 0.1466 0.5456 0.069 Uiso 1 1 calc R . .
C16 C 0.45919(19) 0.2724(8) 0.4773(8) 0.042(3) Uani 1 1 d . . .
C17 C 0.4487(2) 0.2287(8) 0.3901(8) 0.041(3) Uani 1 1 d . . .
C18 C 0.40620(19) 0.3113(7) 0.1974(7) 0.032(2) Uani 1 1 d . . .
C19 C 0.3950(2) 0.2896(7) 0.1044(7) 0.033(2) Uani 1 1 d . . .
C20 C 0.4006(2) 0.2068(8) 0.0619(8) 0.042(3) Uani 1 1 d . . .
H20 H 0.4124 0.1519 0.0855 0.051 Uiso 1 1 calc R . .
C21 C 0.3847(3) 0.2245(8) -0.0231(8) 0.045(3) Uani 1 1 d . . .
C22 C 0.3811(4) 0.1691(12) -0.1053(9) 0.069(4) Uani 1 1 d . . .
H22A H 0.3594 0.1607 -0.1351 0.104 Uiso 1 1 calc R . .
H22B H 0.3909 0.1059 -0.0920 0.104 Uiso 1 1 calc R . .
H22C H 0.3908 0.2051 -0.1418 0.104 Uiso 1 1 calc R . .
C23 C 0.3292(2) 0.7912(7) 0.1029(7) 0.037(2) Uani 1 1 d . . .
H23 H 0.3503 0.7838 0.1086 0.045 Uiso 1 1 calc R . .
C24 C 0.3118(3) 0.8403(9) 0.0333(8) 0.047(3) Uani 1 1 d . . .
H24 H 0.3202 0.8610 -0.0104 0.056 Uiso 1 1 calc R . .
C25 C 0.2808(3) 0.8593(8) 0.0282(7) 0.045(3) Uani 1 1 d . . .
H25 H 0.2683 0.8978 -0.0163 0.054 Uiso 1 1 calc R . .
C26 C 0.2695(2) 0.8197(8) 0.0905(7) 0.041(2) Uani 1 1 d . . .
H26 H 0.2487 0.8284 0.0881 0.049 Uiso 1 1 calc R . .
C27 C 0.2888(2) 0.7674(7) 0.1562(6) 0.0300(19) Uani 1 1 d . . .
C28 C 0.2770(2) 0.7173(7) 0.2199(7) 0.037(2) Uani 1 1 d . . .
C29 C 0.30496(19) 0.5522(7) 0.3771(6) 0.0267(18) Uani 1 1 d . . .
C30 C 0.2953(2) 0.4939(7) 0.4396(8) 0.039(2) Uani 1 1 d . . .
C31 C 0.2665(2) 0.4802(8) 0.4561(7) 0.038(2) Uani 1 1 d . . .
H31 H 0.2476 0.5093 0.4265 0.046 Uiso 1 1 calc R . .
C32 C 0.2715(3) 0.4179(8) 0.5218(9) 0.050(3) Uani 1 1 d . . .
C33 C 0.2503(3) 0.3752(10) 0.5656(10) 0.062(4) Uani 1 1 d . . .
H33A H 0.2498 0.4161 0.6139 0.093 Uiso 1 1 calc R . .
H33B H 0.2575 0.3107 0.5864 0.093 Uiso 1 1 calc R . .
H33C H 0.2298 0.3707 0.5253 0.093 Uiso 1 1 calc R . .
C34 C 0.3094(3) 0.2336(9) 0.0546(7) 0.044(3) Uani 1 1 d . . .
H34 H 0.2982 0.2921 0.0432 0.053 Uiso 1 1 calc R . .
C35 C 0.3083(2) 0.1723(8) -0.0127(6) 0.037(2) Uani 1 1 d . . .
H35 H 0.2964 0.1877 -0.0691 0.044 Uiso 1 1 calc R . .
C36 C 0.3251(3) 0.0873(8) 0.0045(7) 0.043(2) Uani 1 1 d . . .
H36 H 0.3248 0.0432 -0.0400 0.051 Uiso 1 1 calc R . .
C37 C 0.3421(2) 0.0684(8) 0.0871(7) 0.039(2) Uani 1 1 d . . .
H37 H 0.3539 0.0112 0.0999 0.046 Uiso 1 1 calc R . .
C38 C 0.34188(19) 0.1319(6) 0.1508(6) 0.0278(19) Uani 1 1 d . . .
C39 C 0.36038(18) 0.1172(6) 0.2419(6) 0.0250(17) Uani 1 1 d . . .
C40 C 0.37581(17) 0.2476(6) 0.4252(5) 0.0233(17) Uani 1 1 d . . .
C41 C 0.38936(17) 0.2416(7) 0.5176(6) 0.0254(18) Uani 1 1 d . . .
C42 C 0.4033(2) 0.1644(8) 0.5718(6) 0.033(2) Uani 1 1 d . . .
H42 H 0.4064 0.1003 0.5559 0.039 Uiso 1 1 calc R . .
C43 C 0.4111(2) 0.2027(8) 0.6521(7) 0.037(2) Uani 1 1 d . . .
C44 C 0.4269(2) 0.1556(9) 0.7363(7) 0.045(3) Uani 1 1 d . . .
H44A H 0.4397 0.2031 0.7746 0.068 Uiso 1 1 calc R . .
H44B H 0.4396 0.1024 0.7270 0.068 Uiso 1 1 calc R . .
H44C H 0.4116 0.1307 0.7620 0.068 Uiso 1 1 calc R . .
C45 C 0.3008(2) 0.1766(9) 0.4059(6) 0.042(3) Uani 1 1 d . . .
H45 H 0.3208 0.1504 0.4231 0.051 Uiso 1 1 calc R . .
C46 C 0.2788(3) 0.1393(8) 0.4422(8) 0.048(3) Uani 1 1 d . . .
H46 H 0.2841 0.0907 0.4849 0.057 Uiso 1 1 calc R . .
C47 C 0.2497(3) 0.1743(9) 0.4149(8) 0.050(3) Uani 1 1 d . . .
H47 H 0.2343 0.1476 0.4363 0.059 Uiso 1 1 calc R . .
C48 C 0.2425(3) 0.2495(8) 0.3551(7) 0.040(2) Uani 1 1 d . . .
H48 H 0.2225 0.2757 0.3365 0.049 Uiso 1 1 calc R . .
C49 C 0.2656(2) 0.2844(7) 0.3242(6) 0.0296(19) Uani 1 1 d . . .
C50 C 0.2601(2) 0.3610(7) 0.2579(6) 0.033(2) Uani 1 1 d . . .
C51 C 0.3005(2) 0.4713(6) 0.1368(6) 0.0280(19) Uani 1 1 d . . .
C52 C 0.2959(2) 0.5305(7) 0.0623(6) 0.0308(19) Uani 1 1 d . . .
C53 C 0.2693(2) 0.5727(7) 0.0059(6) 0.033(2) Uani 1 1 d . . .
H53 H 0.2491 0.5707 0.0104 0.039 Uiso 1 1 calc R . .
C54 C 0.2790(2) 0.6172(8) -0.0566(6) 0.037(2) Uani 1 1 d . . .
C55 C 0.2612(3) 0.6684(9) -0.1331(8) 0.052(3) Uani 1 1 d . . .
H55A H 0.2702 0.7321 -0.1353 0.078 Uiso 1 1 calc R . .
H55B H 0.2401 0.6760 -0.1312 0.078 Uiso 1 1 calc R . .
H55C H 0.2613 0.6315 -0.1840 0.078 Uiso 1 1 calc R . .
C56 C 0.3375(2) 0.7759(9) 0.4726(8) 0.046(3) Uani 1 1 d . . .
H56 H 0.3220 0.7290 0.4682 0.055 Uiso 1 1 calc R . .
C57 C 0.3405(3) 0.8466(11) 0.5316(9) 0.063(4) Uani 1 1 d . . .
H57 H 0.3282 0.8466 0.5692 0.076 Uiso 1 1 calc R . .
C58 C 0.3618(3) 0.9187(11) 0.5366(9) 0.060(4) Uani 1 1 d . . .
H58 H 0.3639 0.9699 0.5764 0.072 Uiso 1 1 calc R . .
C59 C 0.3801(3) 0.9146(8) 0.4815(8) 0.048(3) Uani 1 1 d . . .
H59 H 0.3946 0.9639 0.4824 0.057 Uiso 1 1 calc R . .
C60 C 0.3768(2) 0.8375(7) 0.4254(6) 0.032(2) Uani 1 1 d . . .
C61 C 0.3963(2) 0.8218(7) 0.3700(6) 0.034(2) Uani 1 1 d . . .
C62 C 0.39720(18) 0.6727(7) 0.2079(6) 0.0262(18) Uani 1 1 d . . .
C63 C 0.41124(19) 0.6581(7) 0.1385(6) 0.0277(18) Uani 1 1 d . . .
C64 C 0.4347(2) 0.7102(7) 0.1173(7) 0.034(2) Uani 1 1 d . . .
H64 H 0.4459 0.7636 0.1467 0.041 Uiso 1 1 calc R . .
C65 C 0.4376(2) 0.6662(9) 0.0445(7) 0.042(2) Uani 1 1 d . . .
C66 C 0.4592(3) 0.6854(13) -0.0081(9) 0.070(5) Uani 1 1 d . . .
H66A H 0.4672 0.6241 -0.0223 0.105 Uiso 1 1 calc R . .
H66B H 0.4761 0.7257 0.0246 0.105 Uiso 1 1 calc R . .
H66C H 0.4482 0.7187 -0.0609 0.105 Uiso 1 1 calc R . .

loop_
_atom_site_aniso_label
_atom_site_aniso_U_11
_atom_site_aniso_U_22
_atom_site_aniso_U_33
_atom_site_aniso_U_23
_atom_site_aniso_U_13
_atom_site_aniso_U_12
Cd1 0.0357(3) 0.0241(3) 0.0285(4) -0.0025(3) 0.0082(2) 0.0010(3)
Cd2 0.0471(3) 0.0211(3) 0.0246(3) -0.0022(3) 0.0124(3) 0.0007(3)
Cd3 0.0317(3) 0.0265(3) 0.0230(3) -0.0020(3) 0.0089(2) 0.0017(2)
Cd4 0.0345(3) 0.0240(3) 0.0229(3) 0.0012(3) 0.0055(2) 0.0034(2)
Cd5 0.0306(3) 0.0282(3) 0.0271(4) -0.0039(3) 0.0100(2) 0.0002(2)
Cl1 0.0679(19) 0.071(2) 0.069(2) -0.0191(19) 0.0274(17) -0.0189(17)
Cl2 0.162(5) 0.181(6) 0.117(4) 0.103(4) 0.107(4) 0.139(5)
Cl3 0.099(3) 0.0355(18) 0.161(5) 0.013(2) 0.081(3) 0.0161(18)
Cl4 0.169(4) 0.120(4) 0.085(3) -0.074(3) 0.096(3) -0.100(4)
O1 0.040(3) 0.029(4) 0.034(4) -0.008(3) 0.018(3) -0.004(3)
O1S 0.076(5) 0.046(5) 0.072(6) 0.005(5) 0.046(5) 0.017(4)
O2 0.033(3) 0.022(3) 0.034(4) -0.008(3) 0.006(3) 0.003(2)
O2S 0.136(11) 0.153(15) 0.096(10) 0.056(11) 0.048(9) -0.032(10)
O3 0.035(3) 0.028(3) 0.026(3) 0.002(3) 0.012(2) -0.001(3)
O3S 0.054(5) 0.111(10) 0.074(7) -0.022(7) 0.017(5) 0.012(5)
O4 0.046(3) 0.019(3) 0.015(3) -0.001(2) 0.005(2) 0.003(2)
O5 0.027(3) 0.032(3) 0.027(3) 0.004(3) 0.009(2) 0.004(3)
O6 0.034(3) 0.028(4) 0.029(4) -0.002(3) 0.014(3) 0.005(2)
O7 0.070(6) 0.071(8) 0.112(9) -0.036(7) 0.027(6) -0.019(5)
O8 0.125(10) 0.100(10) 0.170(14) -0.074(10) 0.106(10) -0.068(8)
O9 0.107(8) 0.054(7) 0.102(9) 0.011(7) 0.015(7) -0.032(6)
O10 0.136(11) 0.196(18) 0.053(7) 0.033(10) -0.003(7) -0.064(12)
N1 0.032(4) 0.035(5) 0.039(5) -0.007(4) 0.007(3) -0.001(3)
N2 0.042(4) 0.036(5) 0.034(5) 0.000(4) 0.006(3) -0.006(3)
N3 0.041(4) 0.029(5) 0.029(4) -0.003(4) 0.002(3) -0.004(3)
N4 0.074(6) 0.032(5) 0.028(5) -0.009(4) 0.016(4) -0.004(4)
N5 0.100(8) 0.042(6) 0.042(6) -0.025(5) 0.028(6) -0.004(6)
N6 0.047(5) 0.036(5) 0.043(6) -0.010(4) 0.003(4) -0.016(4)
N7 0.041(5) 0.049(6) 0.052(6) 0.008(5) 0.008(4) 0.008(4)
N8 0.036(4) 0.023(4) 0.047(5) 0.006(4) 0.009(3) 0.006(3)
N9 0.035(4) 0.025(4) 0.045(5) -0.011(4) 0.012(3) 0.001(3)
N10 0.044(4) 0.036(5) 0.037(5) -0.017(4) 0.014(4) 0.004(4)
N11 0.065(5) 0.038(5) 0.029(5) -0.008(4) 0.009(4) 0.003(4)
N12 0.057(5) 0.032(5) 0.059(7) -0.002(5) -0.009(5) 0.008(4)
N13 0.042(4) 0.030(5) 0.029(4) 0.005(4) 0.006(3) 0.008(3)
N14 0.026(3) 0.038(5) 0.026(4) -0.001(4) 0.004(3) 0.003(3)
N15 0.033(4) 0.034(5) 0.035(5) -0.004(4) 0.014(3) -0.002(3)
N16 0.063(5) 0.022(4) 0.047(5) 0.002(4) 0.035(4) -0.003(4)
N17 0.071(6) 0.027(5) 0.067(7) 0.011(5) 0.049(5) 0.006(4)
N18 0.040(4) 0.047(6) 0.042(6) -0.005(5) 0.004(4) 0.012(4)
N19 0.040(4) 0.033(5) 0.039(5) 0.003(4) 0.011(4) 0.008(3)
N20 0.036(3) 0.016(4) 0.020(4) -0.006(3) -0.002(3) 0.008(3)
N21 0.039(4) 0.019(4) 0.021(4) 0.002(3) 0.003(3) 0.005(3)
N22 0.052(5) 0.034(5) 0.032(5) 0.000(4) 0.010(4) 0.012(4)
N23 0.073(6) 0.037(5) 0.015(4) -0.003(4) 0.014(4) 0.003(4)
N24 0.056(5) 0.027(5) 0.028(5) -0.008(4) -0.002(4) 0.011(4)
N25 0.044(4) 0.035(5) 0.030(5) 0.002(4) 0.011(3) -0.007(3)
N26 0.028(3) 0.021(4) 0.022(4) 0.000(3) 0.004(3) -0.001(3)
N27 0.033(3) 0.021(4) 0.023(4) -0.001(3) 0.007(3) 0.008(3)
N28 0.035(4) 0.036(5) 0.033(5) 0.009(4) 0.014(3) 0.001(3)
N29 0.053(5) 0.041(5) 0.028(5) 0.019(4) 0.019(4) 0.009(4)
N30 0.037(4) 0.042(5) 0.043(5) -0.001(4) 0.021(4) 0.003(4)
N31 0.044(4) 0.031(5) 0.029(4) -0.011(4) 0.012(3) 0.006(3)
N32 0.043(4) 0.023(4) 0.032(5) -0.004(4) 0.018(3) -0.001(3)
N33 0.034(3) 0.029(4) 0.022(4) 0.000(3) 0.009(3) 0.006(3)
N34 0.035(4) 0.040(5) 0.037(5) -0.002(4) 0.017(3) 0.000(3)
N35 0.062(5) 0.064(7) 0.041(6) -0.035(5) 0.035(5) -0.022(5)
N36 0.056(5) 0.035(5) 0.035(5) -0.009(4) 0.020(4) -0.010(4)
C1 0.036(4) 0.034(6) 0.055(7) -0.009(5) 0.020(4) -0.001(4)
C2 0.074(8) 0.046(8) 0.060(8) 0.009(6) 0.038(7) -0.002(6)
C3 0.043(5) 0.049(7) 0.066(8) -0.003(6) 0.029(5) -0.012(5)
C4 0.030(4) 0.054(7) 0.060(8) 0.001(6) 0.009(5) -0.004(4)
C5 0.031(4) 0.039(6) 0.035(6) -0.004(5) 0.007(4) 0.001(4)
C6 0.033(4) 0.033(5) 0.035(6) -0.002(4) 0.001(4) -0.002(4)
C7 0.043(5) 0.024(5) 0.024(5) -0.006(4) 0.002(4) 0.004(4)
C8 0.041(5) 0.020(5) 0.031(5) 0.000(4) 0.003(4) 0.000(4)
C9 0.047(5) 0.045(7) 0.036(6) -0.013(5) 0.000(4) 0.010(5)
C10 0.074(8) 0.036(7) 0.053(8) -0.023(6) 0.023(6) -0.008(6)
C11 0.084(9) 0.056(9) 0.075(11) -0.040(8) 0.018(8) -0.016(7)
C12 0.062(7) 0.066(9) 0.036(7) -0.016(6) 0.005(5) 0.017(6)
C13 0.045(6) 0.081(10) 0.041(7) 0.022(7) 0.008(5) 0.021(6)
C14 0.032(5) 0.105(13) 0.060(9) 0.014(9) 0.013(5) 0.004(6)
C15 0.032(5) 0.059(8) 0.072(9) 0.030(7) -0.002(5) -0.008(5)
C16 0.020(4) 0.041(6) 0.064(8) 0.024(6) 0.011(4) 0.007(4)
C17 0.029(4) 0.032(6) 0.053(7) 0.004(5) -0.002(4) 0.002(4)
C18 0.034(4) 0.021(4) 0.045(6) -0.006(4) 0.018(4) -0.001(4)
C19 0.029(4) 0.037(6) 0.034(5) -0.013(4) 0.009(4) -0.015(4)
C20 0.037(5) 0.033(6) 0.058(7) -0.021(5) 0.016(5) -0.008(4)
C21 0.063(6) 0.035(6) 0.043(7) -0.020(5) 0.025(5) -0.005(5)
C22 0.100(10) 0.064(9) 0.046(8) -0.041(7) 0.025(7) -0.006(8)
C23 0.040(5) 0.026(5) 0.043(6) 0.009(4) 0.009(4) 0.002(4)
C24 0.056(6) 0.040(7) 0.039(6) -0.009(5) 0.006(5) -0.012(5)
C25 0.059(6) 0.037(6) 0.023(5) 0.009(5) -0.016(4) 0.002(5)
C26 0.045(5) 0.030(5) 0.041(6) -0.003(5) 0.003(4) 0.007(4)
C27 0.037(4) 0.019(4) 0.029(5) -0.002(4) 0.002(4) 0.007(3)
C28 0.030(4) 0.025(5) 0.051(7) -0.013(5) 0.004(4) -0.002(3)
C29 0.033(4) 0.026(5) 0.024(5) -0.008(4) 0.012(3) 0.002(3)
C30 0.058(6) 0.013(4) 0.053(7) -0.001(5) 0.028(5) -0.004(4)
C31 0.051(5) 0.032(5) 0.042(6) -0.011(5) 0.028(5) -0.005(4)
C32 0.060(7) 0.033(6) 0.074(9) 0.005(6) 0.045(6) 0.005(5)
C33 0.064(7) 0.045(7) 0.095(11) -0.008(7) 0.052(8) -0.010(6)
C34 0.058(6) 0.045(7) 0.021(5) -0.001(5) -0.002(4) 0.008(5)
C35 0.049(5) 0.040(6) 0.013(4) -0.001(4) -0.001(4) -0.006(4)
C36 0.060(6) 0.030(6) 0.034(6) -0.007(5) 0.006(5) -0.014(5)
C37 0.044(5) 0.042(6) 0.031(6) -0.008(5) 0.013(4) -0.002(4)
C38 0.031(4) 0.016(4) 0.037(5) -0.003(4) 0.012(4) -0.003(3)
C39 0.028(4) 0.014(4) 0.030(5) -0.004(4) 0.004(3) 0.004(3)
C40 0.022(3) 0.026(5) 0.020(4) -0.006(3) 0.004(3) 0.005(3)
C41 0.022(3) 0.027(5) 0.024(5) -0.004(4) 0.002(3) -0.004(3)
C42 0.043(5) 0.030(5) 0.025(5) 0.002(4) 0.010(4) 0.010(4)
C43 0.045(5) 0.035(6) 0.030(5) -0.007(4) 0.010(4) 0.002(4)
C44 0.048(5) 0.046(7) 0.037(6) 0.000(5) 0.007(4) 0.008(5)
C45 0.055(6) 0.051(7) 0.022(5) 0.016(5) 0.011(4) 0.000(5)
C46 0.071(7) 0.031(6) 0.039(6) 0.012(5) 0.011(5) -0.012(5)
C47 0.060(6) 0.040(7) 0.057(8) 0.006(6) 0.032(6) -0.007(5)
C48 0.057(6) 0.035(6) 0.035(6) 0.005(5) 0.024(5) -0.008(4)
C49 0.037(4) 0.027(5) 0.028(5) -0.009(4) 0.016(4) -0.002(3)
C50 0.046(5) 0.025(5) 0.029(5) -0.010(4) 0.014(4) -0.009(4)
C51 0.040(4) 0.022(5) 0.023(5) -0.007(4) 0.010(3) 0.001(3)
C52 0.042(5) 0.025(5) 0.026(5) -0.001(4) 0.010(4) -0.002(4)
C53 0.032(4) 0.030(5) 0.029(5) 0.009(4) -0.003(3) 0.000(4)
C54 0.048(5) 0.028(5) 0.025(5) 0.002(4) -0.007(4) -0.002(4)
C55 0.069(7) 0.040(7) 0.039(7) 0.011(6) 0.003(5) 0.009(6)
C56 0.049(5) 0.040(6) 0.054(7) -0.019(6) 0.022(5) 0.004(5)
C57 0.065(7) 0.073(10) 0.062(9) -0.034(8) 0.036(6) 0.003(7)
C58 0.056(7) 0.063(9) 0.060(8) -0.039(7) 0.017(6) -0.009(6)
C59 0.060(6) 0.028(6) 0.061(8) -0.023(5) 0.026(6) -0.008(5)
C60 0.048(5) 0.022(5) 0.022(5) 0.001(4) 0.004(4) 0.005(4)
C61 0.051(5) 0.022(5) 0.026(5) 0.001(4) 0.006(4) 0.003(4)
C62 0.026(4) 0.024(5) 0.031(5) -0.002(4) 0.011(3) -0.001(3)
C63 0.038(4) 0.017(4) 0.029(5) -0.001(4) 0.010(3) 0.004(3)
C64 0.038(4) 0.031(5) 0.036(6) -0.001(4) 0.016(4) -0.002(4)
C65 0.045(5) 0.049(7) 0.040(6) -0.004(5) 0.024(4) -0.008(5)
C66 0.080(8) 0.097(12) 0.052(8) -0.029(8) 0.047(7) -0.033(8)

loop_
_atom_type_symbol
_atom_type_description
_atom_type_scat_dispersion_real
_atom_type_scat_dispersion_imag
_atom_type_scat_source
C C 0.0033 0.0016 'International Tables Vol C Tables 4.2.6.8 and 6.1.1.4'
H H 0.0000 0.0000 'International Tables Vol C Tables 4.2.6.8 and 6.1.1.4'
N N 0.0061 0.0033 'International Tables Vol C Tables 4.2.6.8 and 6.1.1.4'
O O 0.0106 0.0060 'International Tables Vol C Tables 4.2.6.8 and 6.1.1.4'
Cd Cd -0.8075 1.2024 'International Tables Vol C Tables 4.2.6.8 and 6.1.1.4'
Cl Cl 0.1484 0.1585 'International Tables Vol C Tables 4.2.6.8 and 6.1.1.4'

loop_
_geom_angle_atom_site_label_1
_geom_angle_atom_site_label_2
_geom_angle_atom_site_label_3
_geom_angle
N2 Cd1 N8 146.8(3)
N2 Cd1 O2 134.9(3)
N8 Cd1 O2 68.2(3)
N2 Cd1 O1 69.8(3)
N8 Cd1 O1 129.6(3)
O2 Cd1 O1 113.3(2)
N2 Cd1 N7 90.9(3)
N8 Cd1 N7 68.3(3)
O2 Cd1 N7 133.9(3)
O1 Cd1 N7 84.1(3)
N2 Cd1 N1 67.8(3)
N8 Cd1 N1 96.2(3)
O2 Cd1 N1 85.6(2)
O1 Cd1 N1 133.9(3)
N7 Cd1 N1 113.4(3)
N16 Cd2 O4 100.5(3)
N16 Cd2 N4 105.2(3)
O4 Cd2 N4 154.1(3)
N16 Cd2 O1 151.4(3)
O4 Cd2 O1 83.6(2)
N4 Cd2 O1 72.3(3)
N16 Cd2 N22 104.0(3)
O4 Cd2 N22 71.6(3)
N4 Cd2 N22 104.5(3)
O1 Cd2 N22 104.2(3)
N16 Cd2 O3 71.4(3)
O4 Cd2 O3 88.3(2)
N4 Cd2 O3 96.9(3)
O1 Cd2 O3 80.5(2)
N22 Cd2 O3 158.5(3)
N14 Cd3 N32 142.4(3)
N14 Cd3 O3 69.5(3)
N32 Cd3 O3 136.6(3)
N14 Cd3 O6 133.5(3)
N32 Cd3 O6 68.7(3)
O3 Cd3 O6 113.8(2)
N14 Cd3 N31 92.6(3)
N32 Cd3 N31 67.6(3)
O3 Cd3 N31 87.6(3)
O6 Cd3 N31 133.0(2)
N14 Cd3 N13 67.3(3)
N32 Cd3 N13 88.4(3)
O3 Cd3 N13 134.2(3)
O6 Cd3 N13 86.5(3)
N31 Cd3 N13 108.5(3)
N26 Cd4 N20 150.0(3)
N26 Cd4 O4 126.5(2)
N20 Cd4 O4 69.8(2)
N26 Cd4 O5 69.4(2)
N20 Cd4 O5 133.0(3)
O4 Cd4 O5 111.2(2)
N26 Cd4 N19 99.4(3)
N20 Cd4 N19 68.2(3)
O4 Cd4 N19 134.1(2)
O5 Cd4 N19 85.3(3)
N26 Cd4 N25 68.0(3)
N20 Cd4 N25 90.6(3)
O4 Cd4 N25 86.3(2)
O5 Cd4 N25 136.0(2)
N19 Cd4 N25 111.7(3)
N28 Cd5 N10 112.0(3)
N28 Cd5 N34 103.5(3)
N10 Cd5 N34 97.9(3)
N28 Cd5 O6 98.4(3)
N10 Cd5 O6 149.5(3)
N34 Cd5 O6 71.2(3)
N28 Cd5 O5 71.8(2)
N10 Cd5 O5 105.6(3)
N34 Cd5 O5 156.1(3)
O6 Cd5 O5 86.0(2)
N28 Cd5 O2 154.1(3)
N10 Cd5 O2 71.2(3)
N34 Cd5 O2 101.4(3)
O6 Cd5 O2 82.8(2)
O5 Cd5 O2 82.5(2)
O9 Cl1 O10 110.1(11)
O9 Cl1 O8 106.4(8)
O10 Cl1 O8 112.9(11)
O9 Cl1 O7 109.2(7)
O10 Cl1 O7 106.2(8)
O8 Cl1 O7 112.1(8)
O12A Cl2 O11 56.4(13)
O12A Cl2 O13A 121.5(15)
O11 Cl2 O13A 113.6(18)
O12A Cl2 O14 65.3(14)
O11 Cl2 O14 117.1(13)
O13A Cl2 O14 115.4(18)
O12A Cl2 O13 134.2(17)
O11 Cl2 O13 118.6(14)
O13A Cl2 O13 12.7(19)
O14 Cl2 O13 117.9(14)
O12A Cl2 O11A 105.9(12)
O11 Cl2 O11A 56.2(13)
O13A Cl2 O11A 110.6(14)
O14 Cl2 O11A 130.0(14)
O13 Cl2 O11A 103.0(17)
O12A Cl2 O14A 109.0(13)
O11 Cl2 O14A 135.5(15)
O13A Cl2 O14A 109.3(14)
O14 Cl2 O14A 49.0(13)
O13 Cl2 O14A 101.2(18)
O11A Cl2 O14A 98.0(12)
O12A Cl2 O12 55.0(14)
O11 Cl2 O12 82.0(11)
O13A Cl2 O12 66.8(16)
O14 Cl2 O12 83.3(11)
O13 Cl2 O12 79.4(11)
O11A Cl2 O12 134.2(13)
O14A Cl2 O12 126.8(12)
O16 Cl3 O17A 87.8(16)
O16 Cl3 O18A 114.8(19)
O17A Cl3 O18A 152.4(17)
O16 Cl3 O15 119.9(14)
O17A Cl3 O15 59.3(14)
O18A Cl3 O15 115.4(17)
O16 Cl3 O18 125.6(15)
O17A Cl3 O18 143.8(16)
O18A Cl3 O18 11(2)
O15 Cl3 O18 105.7(13)
O16 Cl3 O17 105.7(13)
O17A Cl3 O17 58.8(14)
O18A Cl3 O17 98.1(17)
O15 Cl3 O17 97.8(11)
O18 Cl3 O17 95.1(12)
O16 Cl3 O15A 79.8(17)
O17A Cl3 O15A 101.9(13)
O18A Cl3 O15A 97.7(13)
O15 Cl3 O15A 62.8(12)
O18 Cl3 O15A 97.8(16)
O17 Cl3 O15A 159.0(13)
O16 Cl3 O16A 14.5(17)
O17A Cl3 O16A 101.2(12)
O18A Cl3 O16A 100.4(13)
O15 Cl3 O16A 132.1(14)
O18 Cl3 O16A 111.2(16)
O17 Cl3 O16A 108.1(14)
O15A Cl3 O16A 82.5(10)
O19 Cl4 O22 115.8(10)
O19 Cl4 O21 111.4(9)
O22 Cl4 O21 106.5(9)
O19 Cl4 O20 109.9(9)
O22 Cl4 O20 106.2(9)
O21 Cl4 O20 106.4(9)
O19 Cl4 O20A 19.7(16)
O22 Cl4 O20A 135.5(15)
O21 Cl4 O20A 101.3(19)
O20 Cl4 O20A 98.2(17)
O19 Cl4 O22A 161.3(16)
O22 Cl4 O22A 46.5(14)
O21 Cl4 O22A 83.2(18)
O20 Cl4 O22A 75.1(16)
O20A Cl4 O22A 172.9(14)
O19 Cl4 O19A 82.9(17)
O22 Cl4 O19A 66.9(16)
O21 Cl4 O19A 67.0(16)
O20 Cl4 O19A 167.2(16)
O20A Cl4 O19A 94.0(9)
O22A Cl4 O19A 92.8(9)
O19 Cl4 O21A 107.4(17)
O22 Cl4 O21A 126.5(15)
O21 Cl4 O21A 24.5(16)
O20 Cl4 O21A 86.0(17)
O20A Cl4 O21A 91.3(7)
O22A Cl4 O21A 90.8(8)
O19A Cl4 O21A 89.8(8)
C7 O1 Cd2 117.2(6)
C7 O1 Cd1 109.7(5)
Cd2 O1 Cd1 128.2(3)
C18 O2 Cd1 111.2(6)
C18 O2 Cd5 117.2(6)
Cd1 O2 Cd5 125.3(3)
C29 O3 Cd3 110.7(6)
C29 O3 Cd2 116.9(6)
Cd3 O3 Cd2 128.0(3)
C40 O4 Cd2 117.9(5)
C40 O4 Cd4 109.7(5)
Cd2 O4 Cd4 125.1(3)
C51 O5 Cd4 112.5(6)
C51 O5 Cd5 115.4(6)
Cd4 O5 Cd5 127.1(3)
C62 O6 Cd5 118.0(6)
C62 O6 Cd3 111.5(5)
Cd5 O6 Cd3 123.9(3)
C1 N1 C5 117.3(9)
C1 N1 Cd1 129.1(7)
C5 N1 Cd1 112.3(7)
C6 N2 N3 115.3(9)
C6 N2 Cd1 125.0(7)
N3 N2 Cd1 119.6(6)
C7 N3 N2 109.9(8)
C8 N4 N5 106.9(9)
C8 N4 Cd2 114.8(7)
N5 N4 Cd2 138.1(8)
C10 N5 N4 109.8(11)
C10 N5 H5A 125.1
N4 N5 H5A 125.1
C6 N6 H6A 120.0
C6 N6 H6B 120.0
H6A N6 H6B 120.0
C16 N7 C12 121.0(12)
C16 N7 Cd1 113.7(8)
C12 N7 Cd1 124.6(9)
C17 N8 N9 116.4(9)
C17 N8 Cd1 125.4(8)
N9 N8 Cd1 118.2(6)
C18 N9 N8 111.1(8)
C19 N10 N11 104.0(8)
C19 N10 Cd5 117.3(7)
N11 N10 Cd5 138.6(7)
C21 N11 N10 113.3(10)
C21 N11 H11D 123.3
N10 N11 H11D 123.3
C17 N12 H12A 120.0
C17 N12 H12B 120.0
H12A N12 H12B 120.0
C23 N13 C27 117.0(8)
C23 N13 Cd3 129.2(6)
C27 N13 Cd3 113.8(6)
C28 N14 N15 115.4(7)
C28 N14 Cd3 124.4(7)
N15 N14 Cd3 118.9(5)
C29 N15 N14 110.4(7)
C30 N16 N17 105.0(8)
C30 N16 Cd2 116.2(6)
N17 N16 Cd2 138.8(8)
C32 N17 N16 113.0(10)
C32 N17 H17A 123.5
N16 N17 H17A 123.5
C28 N18 H18A 120.0
C28 N18 H18B 120.0
H18A N18 H18B 120.0
C34 N19 C38 118.2(10)
C34 N19 Cd4 127.1(7)
C38 N19 Cd4 114.7(7)
C39 N20 N21 116.7(7)
C39 N20 Cd4 124.8(6)
N21 N20 Cd4 118.5(5)
C40 N21 N20 108.9(7)
C41 N22 N23 105.7(8)
C41 N22 Cd2 115.7(6)
N23 N22 Cd2 138.4(7)
C43 N23 N22 111.7(9)
C43 N23 H23A 124.2
N22 N23 H23A 124.2
C39 N24 H24A 120.0
C39 N24 H24B 120.0
H24A N24 H24B 120.0
C45 N25 C49 117.6(9)
C45 N25 Cd4 127.6(7)
C49 N25 Cd4 114.6(6)
C50 N26 N27 116.0(7)
C50 N26 Cd4 125.0(7)
N27 N26 Cd4 119.0(5)
C51 N27 N26 111.2(7)
C52 N28 N29 106.1(8)
C52 N28 Cd5 115.9(6)
N29 N28 Cd5 138.0(6)
C54 N29 N28 111.8(8)
C54 N29 H29A 124.1
N28 N29 H29A 124.1
C50 N30 H30A 120.0
C50 N30 H30B 120.0
H30A N30 H30B 120.0
C56 N31 C60 117.3(9)
C56 N31 Cd3 126.9(7)
C60 N31 Cd3 114.8(6)
C61 N32 N33 118.6(8)
C61 N32 Cd3 123.5(7)
N33 N32 Cd3 117.8(6)
C62 N33 N32 111.3(7)
C63 N34 N35 105.6(8)
C63 N34 Cd5 115.1(6)
N35 N34 Cd5 139.0(7)
C65 N35 N34 112.1(8)
C65 N35 H35A 123.9
N34 N35 H35A 123.9
C61 N36 H36A 120.0
C61 N36 H36B 120.0
H36A N36 H36B 120.0
N1 C1 C2 125.2(11)
N1 C1 H1 117.4
C2 C1 H1 117.4
C1 C2 C3 118.2(12)
C1 C2 H2 120.9
C3 C2 H2 120.9
C2 C3 C4 118.0(10)
C2 C3 H3 121.0
C4 C3 H3 121.0
C5 C4 C3 119.7(11)
C5 C4 H4 120.1
C3 C4 H4 120.1
N1 C5 C4 121.5(10)
N1 C5 C6 115.5(8)
C4 C5 C6 122.9(10)
N2 C6 N6 122.4(10)
N2 C6 C5 117.2(9)
N6 C6 C5 120.4(10)
N3 C7 O1 127.9(9)
N3 C7 C8 116.7(8)
O1 C7 C8 115.4(8)
N4 C8 C9 109.0(10)
N4 C8 C7 119.9(9)
C9 C8 C7 131.1(10)
C10 C9 C8 107.8(11)
C10 C9 H9 126.1
C8 C9 H9 126.1
C9 C10 N5 106.5(10)
C9 C10 C11 132.9(12)
N5 C10 C11 120.5(12)
C10 C11 H11A 109.5
C10 C11 H11B 109.5
H11A C11 H11B 109.5
C10 C11 H11C 109.5
H11A C11 H11C 109.5
H11B C11 H11C 109.5
C13 C12 N7 121.6(14)
C13 C12 H12 119.2
N7 C12 H12 119.2
C12 C13 C14 119.1(15)
C12 C13 H13 120.4
C14 C13 H13 120.4
C15 C14 C13 119.1(14)
C15 C14 H14 120.5
C13 C14 H14 120.5
C16 C15 C14 118.2(14)
C16 C15 H15 120.9
C14 C15 H15 120.9
N7 C16 C15 121.0(13)
N7 C16 C17 118.0(10)
C15 C16 C17 121.0(11)
N12 C17 N8 123.5(11)
N12 C17 C16 122.5(10)
N8 C17 C16 113.9(9)
N9 C18 O2 125.5(9)
N9 C18 C19 119.5(9)
O2 C18 C19 114.9(9)
N10 C19 C20 113.0(9)
N10 C19 C18 119.2(9)
C20 C19 C18 127.8(10)
C21 C20 C19 103.4(10)
C21 C20 H20 128.3
C19 C20 H20 128.3
N11 C21 C20 106.1(9)
N11 C21 C22 120.4(12)
C20 C21 C22 133.4(12)
C21 C22 H22A 109.5
C21 C22 H22B 109.5
H22A C22 H22B 109.5
C21 C22 H22C 109.5
H22A C22 H22C 109.5
H22B C22 H22C 109.5
N13 C23 C24 124.6(10)
N13 C23 H23 117.7
C24 C23 H23 117.7
C23 C24 C25 118.0(11)
C23 C24 H24 121.0
C25 C24 H24 121.0
C26 C25 C24 117.7(10)
C26 C25 H25 121.1
C24 C25 H25 121.1
C25 C26 C27 119.2(10)
C25 C26 H26 120.4
C27 C26 H26 120.4
N13 C27 C26 123.2(10)
N13 C27 C28 116.0(8)
C26 C27 C28 120.7(9)
N14 C28 N18 121.9(10)
N14 C28 C27 116.1(8)
N18 C28 C27 121.8(9)
O3 C29 N15 127.9(9)
O3 C29 C30 116.1(8)
N15 C29 C30 116.0(8)
N16 C30 C31 108.0(9)
N16 C30 C29 118.7(9)
C31 C30 C29 133.3(10)
C32 C31 C30 106.7(10)
C32 C31 H31 126.7
C30 C31 H31 126.7
N17 C32 C31 107.2(9)
N17 C32 C33 121.5(12)
C31 C32 C33 131.3(12)
C32 C33 H33A 109.5
C32 C33 H33B 109.5
H33A C33 H33B 109.5
C32 C33 H33C 109.5
H33A C33 H33C 109.5
H33B C33 H33C 109.5
N19 C34 C35 122.9(11)
N19 C34 H34 118.5
C35 C34 H34 118.5
C34 C35 C36 118.1(9)
C34 C35 H35 120.9
C36 C35 H35 120.9
C37 C36 C35 118.8(10)
C37 C36 H36 120.6
C35 C36 H36 120.6
C38 C37 C36 119.9(11)
C38 C37 H37 120.0
C36 C37 H37 120.0
N19 C38 C37 121.9(9)
N19 C38 C39 115.1(8)
C37 C38 C39 122.9(8)
N20 C39 N24 122.6(8)
N20 C39 C38 117.1(7)
N24 C39 C38 120.3(8)
N21 C40 O4 127.3(8)
N21 C40 C41 116.4(8)
O4 C40 C41 116.3(7)
N22 C41 C42 109.7(8)
N22 C41 C40 118.3(8)
C42 C41 C40 132.0(8)
C43 C42 C41 104.7(9)
C43 C42 H42 127.7
C41 C42 H42 127.7
N23 C43 C42 108.2(9)
N23 C43 C44 122.5(10)
C42 C43 C44 129.3(10)
C43 C44 H44A 109.5
C43 C44 H44B 109.5
H44A C44 H44B 109.5
C43 C44 H44C 109.5
H44A C44 H44C 109.5
H44B C44 H44C 109.5
N25 C45 C46 122.5(10)
N25 C45 H45 118.7
C46 C45 H45 118.7
C47 C46 C45 118.7(10)
C47 C46 H46 120.6
C45 C46 H46 120.6
C46 C47 C48 120.1(10)
C46 C47 H47 119.9
C48 C47 H47 119.9
C49 C48 C47 117.7(10)
C49 C48 H48 121.1
C47 C48 H48 121.1
N25 C49 C48 123.3(10)
N25 C49 C50 114.5(8)
C48 C49 C50 122.2(9)
N26 C50 N30 121.6(9)
N26 C50 C49 117.7(8)
N30 C50 C49 120.6(8)
O5 C51 N27 125.1(9)
O5 C51 C52 118.7(8)
N27 C51 C52 116.2(8)
N28 C52 C53 109.4(9)
N28 C52 C51 118.1(8)
C53 C52 C51 132.5(9)
C54 C53 C52 105.4(8)
C54 C53 H53 127.3
C52 C53 H53 127.3
N29 C54 C53 107.2(8)
N29 C54 C55 123.6(10)
C53 C54 C55 129.2(10)
C54 C55 H55A 109.5
C54 C55 H55B 109.5
H55A C55 H55B 109.5
C54 C55 H55C 109.5
H55A C55 H55C 109.5
H55B C55 H55C 109.5
N31 C56 C57 123.8(11)
N31 C56 H56 118.1
C57 C56 H56 118.1
C56 C57 C58 119.4(12)
C56 C57 H57 120.3
C58 C57 H57 120.3
C57 C58 C59 118.5(11)
C57 C58 H58 120.8
C59 C58 H58 120.8
C60 C59 C58 119.1(11)
C60 C59 H59 120.4
C58 C59 H59 120.4
N31 C60 C59 121.7(10)
N31 C60 C61 114.5(8)
C59 C60 C61 123.7(10)
N32 C61 N36 123.7(10)
N32 C61 C60 117.6(9)
N36 C61 C60 118.5(9)
O6 C62 N33 127.3(8)
O6 C62 C63 116.0(8)
N33 C62 C63 116.7(8)
N34 C63 C64 110.4(8)
N34 C63 C62 119.0(8)
C64 C63 C62 130.6(9)
C65 C64 C63 104.9(9)
C65 C64 H64 127.5
C63 C64 H64 127.5
N35 C65 C64 107.0(8)
N35 C65 C66 121.7(10)
C64 C65 C66 131.3(11)
C65 C66 H66A 109.5
C65 C66 H66B 109.5
H66A C66 H66B 109.5
C65 C66 H66C 109.5
H66A C66 H66C 109.5
H66B C66 H66C 109.5

loop_
_geom_bond_atom_site_label_1
_geom_bond_atom_site_label_2
_geom_bond_distance
Cd1 N2 2.226(9)
Cd1 N8 2.255(8)
Cd1 O2 2.315(7)
Cd1 O1 2.324(6)
Cd1 N7 2.485(10)
Cd1 N1 2.531(9)
Cd2 N16 2.271(8)
Cd2 O4 2.277(6)
Cd2 N4 2.278(9)
Cd2 O1 2.293(6)
Cd2 N22 2.305(9)
Cd2 O3 2.339(6)
Cd3 N14 2.246(7)
Cd3 N32 2.285(8)
Cd3 O3 2.325(6)
Cd3 O6 2.335(6)
Cd3 N31 2.460(8)
Cd3 N13 2.522(8)
Cd4 N26 2.230(7)
Cd4 N20 2.241(7)
Cd4 O4 2.304(6)
Cd4 O5 2.309(7)
Cd4 N19 2.493(9)
Cd4 N25 2.526(8)
Cd5 N28 2.254(8)
Cd5 N10 2.274(8)
Cd5 N34 2.312(8)
Cd5 O6 2.316(7)
Cd5 O5 2.322(6)
Cd5 O2 2.329(7)
Cl1 O9 1.355(13)
Cl1 O10 1.429(13)
Cl1 O8 1.431(11)
Cl1 O7 1.454(10)
Cl2 O12A 1.200(14)
Cl2 O11 1.223(14)
Cl2 O13A 1.223(14)
Cl2 O14 1.232(14)
Cl2 O13 1.272(14)
Cl2 O11A 1.319(14)
Cl2 O14A 1.335(14)
Cl2 O12 1.594(14)
Cl3 O16 1.083(13)
Cl3 O17A 1.085(13)
Cl3 O18A 1.190(13)
Cl3 O15 1.279(13)
Cl3 O18 1.295(13)
Cl3 O17 1.385(14)
Cl3 O15A 1.427(14)
Cl3 O16A 1.438(14)
Cl4 O19 1.188(8)
Cl4 O22 1.224(9)
Cl4 O21 1.261(9)
Cl4 O20 1.263(9)
Cl4 O20A 1.339(10)
Cl4 O22A 1.342(10)
Cl4 O19A 1.355(10)
Cl4 O21A 1.393(10)
O1 C7 1.314(11)
O2 C18 1.317(11)
O3 C29 1.299(10)
O4 C40 1.327(11)
O5 C51 1.283(10)
O6 C62 1.293(11)
N1 C1 1.337(13)
N1 C5 1.366(13)
N2 C6 1.312(13)
N2 N3 1.390(12)
N3 C7 1.308(13)
N4 C8 1.328(14)
N4 N5 1.382(13)
N5 C10 1.369(16)
N5 H5A 0.8800
N6 C6 1.343(13)
N6 H6A 0.8800
N6 H6B 0.8800
N7 C16 1.344(15)
N7 C12 1.375(16)
N8 C17 1.319(13)
N8 N9 1.379(12)
N9 C18 1.290(13)
N10 C19 1.302(14)
N10 N11 1.351(12)
N11 C21 1.334(15)
N11 H11D 0.8800
N12 C17 1.317(15)
N12 H12A 0.8800
N12 H12B 0.8800
N13 C23 1.334(13)
N13 C27 1.348(12)
N14 C28 1.309(13)
N14 N15 1.383(11)
N15 C29 1.314(12)
N16 C30 1.351(15)
N16 N17 1.361(11)
N17 C32 1.321(15)
N17 H17A 0.8800
N18 C28 1.364(13)
N18 H18A 0.8800
N18 H18B 0.8800
N19 C34 1.339(13)
N19 C38 1.349(12)
N20 C39 1.292(11)
N20 N21 1.407(10)
N21 C40 1.323(11)
N22 C41 1.333(13)
N22 N23 1.352(11)
N23 C43 1.324(14)
N23 H23A 0.8800
N24 C39 1.351(11)
N24 H24A 0.8800
N24 H24B 0.8800
N25 C45 1.345(13)
N25 C49 1.365(12)
N26 C50 1.321(12)
N26 N27 1.385(11)
N27 C51 1.333(11)
N28 C52 1.345(12)
N28 N29 1.352(11)
N29 C54 1.348(13)
N29 H29A 0.8800
N30 C50 1.339(13)
N30 H30A 0.8800
N30 H30B 0.8800
N31 C56 1.352(13)
N31 C60 1.364(13)
N32 C61 1.266(13)
N32 N33 1.391(10)
N33 C62 1.304(12)
N34 C63 1.334(13)
N34 N35 1.354(11)
N35 C65 1.347(14)
N35 H35A 0.8800
N36 C61 1.358(13)
N36 H36A 0.8800
N36 H36B 0.8800
C1 C2 1.377(15)
C1 H1 0.9500
C2 C3 1.384(18)
C2 H2 0.9500
C3 C4 1.423(18)
C3 H3 0.9500
C4 C5 1.386(14)
C4 H4 0.9500
C5 C6 1.466(15)
C7 C8 1.468(14)
C8 C9 1.403(15)
C9 C10 1.361(17)
C9 H9 0.9500
C10 C11 1.514(17)
C11 H11A 0.9800
C11 H11B 0.9800
C11 H11C 0.9800
C12 C13 1.367(18)
C12 H12 0.9500
C13 C14 1.43(2)
C13 H13 0.9500
C14 C15 1.42(2)
C14 H14 0.9500
C15 C16 1.420(16)
C15 H15 0.9500
C16 C17 1.496(17)
C18 C19 1.490(14)
C19 C20 1.406(14)
C20 C21 1.392(17)
C20 H20 0.9500
C21 C22 1.516(15)
C22 H22A 0.9800
C22 H22B 0.9800
C22 H22C 0.9800
C23 C24 1.366(16)
C23 H23 0.9500
C24 C25 1.424(17)
C24 H24 0.9500
C25 C26 1.384(16)
C25 H25 0.9500
C26 C27 1.384(14)
C26 H26 0.9500
C27 C28 1.482(15)
C29 C30 1.470(13)
C30 C31 1.432(13)
C31 C32 1.347(16)
C31 H31 0.9500
C32 C33 1.485(15)
C33 H33A 0.9800
C33 H33B 0.9800
C33 H33C 0.9800
C34 C35 1.381(15)
C34 H34 0.9500
C35 C36 1.391(16)
C35 H35 0.9500
C36 C37 1.375(15)
C36 H36 0.9500
C37 C38 1.367(14)
C37 H37 0.9500
C38 C39 1.499(13)
C40 C41 1.460(12)
C41 C42 1.419(13)
C42 C43 1.365(14)
C42 H42 0.9500
C43 C44 1.506(15)
C44 H44A 0.9800
C44 H44B 0.9800
C44 H44C 0.9800
C45 C46 1.410(15)
C45 H45 0.9500
C46 C47 1.366(17)
C46 H46 0.9500
C47 C48 1.403(16)
C47 H47 0.9500
C48 C49 1.387(13)
C48 H48 0.9500
C49 C50 1.488(14)
C51 C52 1.434(13)
C52 C53 1.423(13)
C53 C54 1.377(15)
C53 H53 0.9500
C54 C55 1.465(14)
C55 H55A 0.9800
C55 H55B 0.9800
C55 H55C 0.9800
C56 C57 1.356(16)
C56 H56 0.9500
C57 C58 1.381(19)
C57 H57 0.9500
C58 C59 1.401(17)
C58 H58 0.9500
C59 C60 1.388(14)
C59 H59 0.9500
C60 C61 1.466(14)
C62 C63 1.474(12)
C63 C64 1.419(13)
C64 C65 1.379(15)
C64 H64 0.9500
C65 C66 1.511(14)
C66 H66A 0.9800
C66 H66B 0.9800
C66 H66C 0.9800
